data_1508783
loop_
_publ_author_name
'Wang, Jun-Gang'
'Wang, Meng'
'Xiang, Jia-Chen'
'Zhu, Yan-Ping'
'Xue, Wei-Jian'
'Wu, An-Xin'

_publ_section_title
;
 Direct Synthesis of Substituted Naphthalenes from 1,3-Dicarbonyl
 Compounds and 1,2-Bis(halomethyl)benzenes Including a Novel Rearrangement
 Aromatization of Benzo[c]oxepine.
;
_journal_issue 23
_journal_name_full 'Organic letters'
_journal_page_first 6060
_journal_page_last 6063
_journal_paper_doi 10.1021/ol302950w
_journal_volume 14
_journal_year 2012
_chemical_formula_sum 'C14 H12 Br2 O2'
_chemical_formula_weight 372.06
_chemical_name_systematic
; 
 ? 
;
_space_group_IT_number 2
_symmetry_cell_setting triclinic
_symmetry_space_group_name_Hall '-P 1'
_symmetry_space_group_name_H-M 'P -1'
_atom_sites_solution_hydrogens geom
_atom_sites_solution_primary direct
_atom_sites_solution_secondary difmap
_audit_creation_method SHELXL-97
_cell_angle_alpha 74.904(4)
_cell_angle_beta 80.910(4)
_cell_angle_gamma 71.519(4)
_cell_formula_units_Z 2
_cell_length_a 8.366(3)
_cell_length_b 8.940(3)
_cell_length_c 9.697(3)
_cell_measurement_temperature 296(2)
_cell_volume 661.9(4)
_computing_cell_refinement 'Bruker SAINT'
_computing_data_collection 'Bruker APEX2'
_computing_data_reduction 'Bruker SAINT'
_computing_molecular_graphics 'Bruker SHELXTL'
_computing_publication_material 'Bruker SHELXTL'
_computing_structure_refinement 'SHELXL-97 (Sheldrick, 1997)'
_computing_structure_solution 'SHELXS-97 (Sheldrick, 1990)'
_diffrn_ambient_temperature 296(2)
_diffrn_measured_fraction_theta_full 0.981
_diffrn_measured_fraction_theta_max 0.981
_diffrn_measurement_device_type 'Bruker APEX-II CCD'
_diffrn_measurement_method '\f and \w scans'
_diffrn_radiation_monochromator graphite
_diffrn_radiation_source 'fine-focus sealed tube'
_diffrn_radiation_type MoK\a
_diffrn_radiation_wavelength 0.71073
_diffrn_reflns_av_R_equivalents 0.0365
_diffrn_reflns_av_sigmaI/netI 0.0364
_diffrn_reflns_limit_h_max 10
_diffrn_reflns_limit_h_min -10
_diffrn_reflns_limit_k_max 11
_diffrn_reflns_limit_k_min -11
_diffrn_reflns_limit_l_max 11
_diffrn_reflns_limit_l_min -11
_diffrn_reflns_number 10048
_diffrn_reflns_theta_full 26.28
_diffrn_reflns_theta_max 26.28
_diffrn_reflns_theta_min 2.18
_exptl_absorpt_coefficient_mu 6.114
_exptl_absorpt_correction_T_max 0.3744
_exptl_absorpt_correction_T_min 0.3744
_exptl_crystal_colour cocorless
_exptl_crystal_density_diffrn 1.867
_exptl_crystal_density_method 'not measured'
_exptl_crystal_description block
_exptl_crystal_F_000 364
_exptl_crystal_size_max 0.20
_exptl_crystal_size_mid 0.20
_exptl_crystal_size_min 0.20
_refine_diff_density_max 0.697
_refine_diff_density_min -0.653
_refine_diff_density_rms 0.144
_refine_ls_extinction_method SHELXL
_refine_ls_goodness_of_fit_ref 1.107
_refine_ls_hydrogen_treatment constr
_refine_ls_matrix_type full
_refine_ls_number_parameters 165
_refine_ls_number_reflns 2640
_refine_ls_number_restraints 0
_refine_ls_restrained_S_all 1.107
_refine_ls_R_factor_all 0.0695
_refine_ls_R_factor_gt 0.0472
_refine_ls_shift/su_max 0.000
_refine_ls_shift/su_mean 0.000
_refine_ls_structure_factor_coef Fsqd
_refine_ls_weighting_details 'calc w=1/[\s^2^(Fo^2^)+(0.0695P)^2^+2.3960P] where P=(Fo^2^+2Fc^2^)/3'
_refine_ls_weighting_scheme calc
_refine_ls_wR_factor_gt 0.1331
_refine_ls_wR_factor_ref 0.1557
_reflns_number_gt 2024
_reflns_number_total 2640
_reflns_threshold_expression >2sigma(I)
_cod_data_source_file ol302950w_si_002.cif
_cod_data_source_block mo_120425d_0m
_cod_depositor_comments
;
The following automatic conversions were performed:

'_symmetry_cell_setting' value 'Triclinic' changed to 'triclinic'
according to /home/saulius/struct/CIF-dictionaries/cif_core.dic
dictionary named 'cif_core.dic' version 2.4.2 from 2011-04-26.

Automatic conversion script
Id: cif_fix_values 1891 2012-01-12 08:04:46Z andrius 
;
_cod_original_cell_volume 661.9(3)
_cod_original_sg_symbol_H-M p-1
_cod_database_code 1508783

loop_
_symmetry_equiv_pos_as_xyz
'x, y, z'
'-x, -y, -z'

loop_
_atom_site_label
_atom_site_type_symbol
_atom_site_fract_x
_atom_site_fract_y
_atom_site_fract_z
_atom_site_U_iso_or_equiv
_atom_site_adp_type
_atom_site_occupancy
_atom_site_symmetry_multiplicity
_atom_site_calc_flag
_atom_site_refinement_flags
Br1 Br 1.35003(8) -0.01657(8) 0.20804(7) 0.0482(2) Uani 1 1 d .
Br2 Br 1.21920(10) -0.10045(9) 0.90406(7) 0.0565(3) Uani 1 1 d .
C1 C 1.3095(7) -0.0323(7) 0.4078(6) 0.0328(12) Uani 1 1 d .
C2 C 1.4113(7) -0.1597(7) 0.4958(7) 0.0383(13) Uani 1 1 d .
H2 H 1.4993 -0.2348 0.4570 0.046 Uiso 1 1 calc R
C3 C 1.3833(8) -0.1774(8) 0.6446(7) 0.0437(14) Uani 1 1 d .
H3 H 1.4529 -0.2646 0.7043 0.052 Uiso 1 1 calc R
C4 C 1.2558(7) -0.0686(7) 0.7025(6) 0.0361(12) Uani 1 1 d .
C5 C 1.1478(7) 0.0675(7) 0.6147(6) 0.0324(12) Uani 1 1 d .
C6 C 1.1759(7) 0.0865(6) 0.4630(6) 0.0310(11) Uani 1 1 d .
C7 C 1.0691(7) 0.2213(7) 0.3741(7) 0.0357(12) Uani 1 1 d .
H7 H 1.0877 0.2364 0.2750 0.043 Uiso 1 1 calc R
C8 C 0.9382(7) 0.3300(7) 0.4338(7) 0.0385(13) Uani 1 1 d .
C9 C 0.9055(7) 0.3117(7) 0.5840(7) 0.0374(13) Uani 1 1 d .
C10 C 1.0115(7) 0.1830(8) 0.6698(7) 0.0402(13) Uani 1 1 d .
H10 H 0.9926 0.1713 0.7687 0.048 Uiso 1 1 calc R
C11 C 0.7623(8) 0.4248(8) 0.6557(8) 0.0515(17) Uani 1 1 d .
H11A H 0.6565 0.4137 0.6401 0.077 Uiso 1 1 calc R
H11B H 0.7648 0.5343 0.6159 0.077 Uiso 1 1 calc R
H11C H 0.7745 0.3983 0.7567 0.077 Uiso 1 1 calc R
C12 C 0.8279(8) 0.4682(8) 0.3339(8) 0.0452(15) Uani 1 1 d .
C13 C 0.8046(10) 0.6327(9) 0.0951(9) 0.0604(19) Uani 1 1 d .
H13A H 0.7415 0.7216 0.1398 0.073 Uiso 1 1 calc R
H13B H 0.8812 0.6713 0.0182 0.073 Uiso 1 1 calc R
C14 C 0.6872(13) 0.5773(11) 0.0363(11) 0.079(3) Uani 1 1 d .
H14A H 0.7479 0.4798 0.0046 0.119 Uiso 1 1 calc R
H14B H 0.6373 0.6595 -0.0432 0.119 Uiso 1 1 calc R
H14C H 0.6000 0.5565 0.1092 0.119 Uiso 1 1 calc R
O1 O 0.6884(7) 0.5451(7) 0.3678(6) 0.0712(16) Uani 1 1 d .
O2 O 0.9022(6) 0.4989(6) 0.2016(5) 0.0566(12) Uani 1 1 d .

loop_
_atom_site_aniso_label
_atom_site_aniso_U_11
_atom_site_aniso_U_22
_atom_site_aniso_U_33
_atom_site_aniso_U_23
_atom_site_aniso_U_13
_atom_site_aniso_U_12
Br1 0.0502(4) 0.0543(4) 0.0387(4) -0.0173(3) 0.0007(3) -0.0098(3)
Br2 0.0626(5) 0.0658(5) 0.0353(4) -0.0087(3) -0.0068(3) -0.0114(4)
C1 0.026(3) 0.039(3) 0.037(3) -0.012(2) -0.003(2) -0.011(2)
C2 0.033(3) 0.032(3) 0.050(4) -0.014(3) -0.010(3) -0.001(2)
C3 0.038(3) 0.049(4) 0.047(4) -0.010(3) -0.010(3) -0.014(3)
C4 0.033(3) 0.045(3) 0.033(3) -0.011(3) -0.006(2) -0.011(2)
C5 0.029(3) 0.035(3) 0.038(3) -0.012(2) -0.007(2) -0.010(2)
C6 0.028(3) 0.031(3) 0.039(3) -0.011(2) -0.007(2) -0.011(2)
C7 0.033(3) 0.038(3) 0.039(3) -0.013(3) -0.003(2) -0.010(2)
C8 0.033(3) 0.037(3) 0.049(4) -0.015(3) -0.006(3) -0.010(2)
C9 0.027(3) 0.047(3) 0.043(3) -0.017(3) -0.004(2) -0.012(2)
C10 0.037(3) 0.050(3) 0.041(3) -0.018(3) -0.004(3) -0.016(3)
C11 0.038(3) 0.052(4) 0.064(5) -0.026(3) -0.003(3) -0.003(3)
C12 0.037(3) 0.041(3) 0.058(4) -0.014(3) -0.004(3) -0.009(3)
C13 0.056(4) 0.048(4) 0.062(5) 0.004(3) -0.019(4) 0.000(3)
C14 0.092(7) 0.074(6) 0.075(6) 0.006(5) -0.037(5) -0.032(5)
O1 0.051(3) 0.070(4) 0.067(4) -0.011(3) -0.006(3) 0.016(3)
O2 0.048(3) 0.059(3) 0.047(3) -0.002(2) -0.006(2) -0.002(2)

loop_
_atom_type_symbol
_atom_type_description
_atom_type_scat_dispersion_real
_atom_type_scat_dispersion_imag
_atom_type_scat_source
C C 0.0033 0.0016 'International Tables Vol C Tables 4.2.6.8 and 6.1.1.4'
H H 0.0000 0.0000 'International Tables Vol C Tables 4.2.6.8 and 6.1.1.4'
O O 0.0106 0.0060 'International Tables Vol C Tables 4.2.6.8 and 6.1.1.4'
Br Br -0.2901 2.4595 'International Tables Vol C Tables 4.2.6.8 and 6.1.1.4'

loop_
_geom_angle_atom_site_label_1
_geom_angle_atom_site_label_2
_geom_angle_atom_site_label_3
_geom_angle
C2 C1 C6 121.6(6)
C2 C1 Br1 118.2(4)
C6 C1 Br1 120.1(4)
C1 C2 C3 120.0(6)
C1 C2 H2 120.0
C3 C2 H2 120.0
C4 C3 C2 120.6(6)
C4 C3 H3 119.7
C2 C3 H3 119.7
C3 C4 C5 121.4(6)
C3 C4 Br2 119.1(5)
C5 C4 Br2 119.5(4)
C10 C5 C4 123.6(6)
C10 C5 C6 118.1(5)
C4 C5 C6 118.3(5)
C7 C6 C1 122.9(5)
C7 C6 C5 118.9(5)
C1 C6 C5 118.1(5)
C8 C7 C6 120.4(6)
C8 C7 H7 119.8
C6 C7 H7 119.8
C7 C8 C9 121.7(6)
C7 C8 C12 117.7(6)
C9 C8 C12 120.6(5)
C10 C9 C8 117.8(5)
C10 C9 C11 118.1(6)
C8 C9 C11 124.1(6)
C9 C10 C5 123.0(6)
C9 C10 H10 118.5
C5 C10 H10 118.5
C9 C11 H11A 109.5
C9 C11 H11B 109.5
H11A C11 H11B 109.5
C9 C11 H11C 109.5
H11A C11 H11C 109.5
H11B C11 H11C 109.5
O1 C12 O2 122.7(7)
O1 C12 C8 124.3(7)
O2 C12 C8 113.0(5)
C14 C13 O2 110.1(7)
C14 C13 H13A 109.6
O2 C13 H13A 109.6
C14 C13 H13B 109.6
O2 C13 H13B 109.6
H13A C13 H13B 108.2
C13 C14 H14A 109.5
C13 C14 H14B 109.5
H14A C14 H14B 109.5
C13 C14 H14C 109.5
H14A C14 H14C 109.5
H14B C14 H14C 109.5
C12 O2 C13 117.3(6)

loop_
_geom_bond_atom_site_label_1
_geom_bond_atom_site_label_2
_geom_bond_distance
Br1 C1 1.889(6)
Br2 C4 1.890(6)
C1 C2 1.364(8)
C1 C6 1.420(8)
C2 C3 1.400(9)
C2 H2 0.9300
C3 C4 1.355(9)
C3 H3 0.9300
C4 C5 1.424(8)
C5 C10 1.414(8)
C5 C6 1.427(8)
C6 C7 1.419(8)
C7 C8 1.377(8)
C7 H7 0.9300
C8 C9 1.415(9)
C8 C12 1.501(9)
C9 C10 1.375(9)
C9 C11 1.508(8)
C10 H10 0.9300
C11 H11A 0.9600
C11 H11B 0.9600
C11 H11C 0.9600
C12 O1 1.196(8)
C12 O2 1.334(8)
C13 C14 1.472(11)
C13 O2 1.472(8)
C13 H13A 0.9700
C13 H13B 0.9700
C14 H14A 0.9600
C14 H14B 0.9600
C14 H14C 0.9600

loop_
_cod_related_entry_id
_cod_related_entry_database
_cod_related_entry_code
1 ChemSpider 30652072
